data_1545085
loop_
_publ_author_name
'Hamao, N.'
'Kataoka, K.'
'Kijima, N.'
'Akimoto, J.'

_publ_section_title
;
 Synthesis, crystal structure and conductive properties of garnet-type
 lithium ion conductor Al-free Li7-xLa3Zr2-xTaxO12 (0<=x<=0.6)
;
_journal_name_full 'Journal of the Ceramic Society of Japan'
_journal_page_first 678
_journal_page_last 683
_journal_volume 124
_journal_year 2016
_chemical_formula_sum 'La3 Li6.5 O12 Ta0.5 Zr1.5'
_chemical_name_common 'Li6.5La3Zr1.5Ta0.5O12 tetragonal phase'
_space_group_IT_number 142
_space_group_name_H-M_alt 'I 41/a c d'
_symmetry_space_group_name_Hall '-I 4bd 2c'
_symmetry_space_group_name_H-M 'I 41/a c d :2'
_cell_angle_alpha 90
_cell_angle_beta 90
_cell_angle_gamma 90
_cell_formula_units_Z 8
_cell_length_a 13.101(2)
_cell_length_b 13.101(2)
_cell_length_c 12.720(5)
_cell_volume 2183.2(10)
_cod_data_source_file Li6.5La3Zr1.5Ta0.5O2-tetra.cif
_cod_data_source_block Li6.5La3Zr1.5Ta0.5O12-tetra
_cod_original_formula_sum 'Li6.5 La3 Zr1.5 Ta0.5 O12'
_cod_database_code 1545085

loop_
_space_group_symop_operation_xyz
'x, y, z'
'-x, -y, -z'
'-x+1/2, -y, z+1/2'
'x+1/2, y, -z+1/2'
'-y+1/4, x+3/4, z+1/4'
'y+3/4, -x+1/4, -z+3/4'
'y+1/4, -x+1/4, z+3/4'
'-y+3/4, x+3/4, -z+1/4'
'-x+1/2, y, -z'
'x+1/2, -y, z'
'x, -y, -z+1/2'
'-x, y, z+1/2'
'y+1/4, x+3/4, -z+3/4'
'-y+3/4, -x+1/4, z+1/4'
'-y+1/4, -x+1/4, -z+1/4'
'y+3/4, x+3/4, z+3/4'
'x+1/2, y+1/2, z+1/2'
'-x+1/2, -y+1/2, -z+1/2'
'-x, -y+1/2, z'
'x, y+1/2, -z'
'-y+3/4, x+1/4, z+3/4'
'y+1/4, -x+3/4, -z+1/4'
'y+3/4, -x+3/4, z+1/4'
'-y+1/4, x+1/4, -z+3/4'
'-x, y+1/2, -z+1/2'
'x, -y+1/2, z+1/2'
'x+1/2, -y+1/2, -z'
'-x+1/2, y+1/2, z'
'y+3/4, x+1/4, -z+1/4'
'-y+1/4, -x+3/4, z+3/4'
'-y+3/4, -x+3/4, -z+3/4'
'y+1/4, x+1/4, z+1/4'

loop_
_atom_site_label
_atom_site_occupancy
_atom_site_fract_x
_atom_site_fract_y
_atom_site_fract_z
_atom_site_adp_type
_atom_site_U_iso_or_equiv
_atom_site_type_symbol
La1 1.0 0.000000 0.250000 0.125000 Uiso 0.008000 La
La2 1.0 0.1245(5) 0.000000 0.250000 Uiso 0.011000 La
Zr 1.0 0.000000 0.000000 0.000000 Uiso 0.010000 Zr
Li1 1.0 0.000000 0.250000 0.375000 Uiso 0.008000 Li
Li2 1.0 0.271(3) 0.521000 0.125000 Uiso 0.003000 Li
Li3 1.0 0.06(3) 0.12(9) 0.81(5) Uiso 0.003000 Li
O1 1.0 -0.069(8) 0.063(9) 0.180(10) Uiso 0.014000 O
O2 1.0 0.050(10) 0.850(10) 0.560(10) Uiso 0.006000 O
O3 1.0 0.166(9) 0.048(9) 0.460(10) Uiso 0.005000 O
